data_4124174
loop_
_publ_author_name
'Marshall, Ross J.'
'Griffin, Sarah L.'
'Wilson, Claire'
'Forgan, Ross S.'

_publ_section_title
;
 Single-Crystal to Single-Crystal Mechanical Contraction of Metal-Organic
 Frameworks through Stereoselective Postsynthetic Bromination.
;
_journal_issue 30
_journal_name_full 'Journal of the American Chemical Society'
_journal_page_first 9527
_journal_page_last 9530
_journal_paper_doi 10.1021/jacs.5b05434
_journal_volume 137
_journal_year 2015
_chemical_formula_moiety 'C16 H10 I2 O4, 2(C2 H6 O S)'
_chemical_formula_sum 'C20 H22 I2 O6 S2'
_chemical_formula_weight 676.29
_space_group_crystal_system triclinic
_space_group_IT_number 2
_space_group_name_Hall '-P 1'
_space_group_name_H-M_alt 'P -1'
_symmetry_space_group_name_Hall '-P 1'
_symmetry_space_group_name_H-M 'P -1'
_atom_sites_solution_hydrogens geom
_atom_sites_solution_primary iterative
_audit_creation_date 2015-05-14
_audit_creation_method
;
Olex2 1.2
(compiled 2015.01.26 svn.r3150 for OlexSys, GUI svn.r4998)
;
_cell_angle_alpha 89.817(4)
_cell_angle_beta 83.800(4)
_cell_angle_gamma 70.889(4)
_cell_formula_units_Z 1
_cell_length_a 5.8835(11)
_cell_length_b 6.7768(12)
_cell_length_c 16.356(3)
_cell_measurement_reflns_used 9955
_cell_measurement_temperature 100
_cell_measurement_theta_max 27.47
_cell_measurement_theta_min 2.51
_cell_volume 612.23(19)
_computing_cell_refinement 'SAINT v8.34A (Bruker, 2013)'
_computing_data_reduction 'SAINT v8.34A (Bruker, 2013)'
_computing_molecular_graphics 'Olex2 (Dolomanov et al., 2009)'
_computing_publication_material 'Olex2 (Dolomanov et al., 2009)'
_computing_structure_refinement 'ShelXL (Sheldrick, 2008)'
_computing_structure_solution
;
Superflip (Palatinus & Chapuis, 2007;Palatinus & van der Lee, 2008;
Palatinus et al., 2012)
;
_diffrn_ambient_temperature 100
_diffrn_measured_fraction_theta_full 0.997
_diffrn_measured_fraction_theta_max 0.998
_diffrn_measurement_device_type 'Bruker APEX-II CCD'
_diffrn_measurement_method '\f and \w scans'
_diffrn_radiation_type MoK\a
_diffrn_radiation_wavelength 0.71073
_diffrn_reflns_av_R_equivalents 0.0693
_diffrn_reflns_av_unetI/netI 0.0433
_diffrn_reflns_laue_measured_fraction_full 0.997
_diffrn_reflns_laue_measured_fraction_max 0.998
_diffrn_reflns_limit_h_max 5
_diffrn_reflns_limit_h_min -7
_diffrn_reflns_limit_k_max 8
_diffrn_reflns_limit_k_min -8
_diffrn_reflns_limit_l_max 21
_diffrn_reflns_limit_l_min -21
_diffrn_reflns_number 13644
_diffrn_reflns_point_group_measured_fraction_full 0.997
_diffrn_reflns_point_group_measured_fraction_max 0.998
_diffrn_reflns_theta_full 26.000
_diffrn_reflns_theta_max 27.521
_diffrn_reflns_theta_min 1.253
_diffrn_standards_number 0
_exptl_absorpt_coefficient_mu 2.771
_exptl_absorpt_correction_T_max 0.7456
_exptl_absorpt_correction_T_min 0.5643
_exptl_absorpt_correction_type multi-scan
_exptl_absorpt_process_details
;
SADABS-2012/1 (Bruker,2012) was used for absorption correction.
wR2(int) was 0.1340 before and 0.1026 after correction.
The Ratio of minimum to maximum transmission is 0.7568.
The \l/2 correction factor is 0.0015.
;
_exptl_crystal_colour colourless
_exptl_crystal_colour_primary colourless
_exptl_crystal_density_diffrn 1.834
_exptl_crystal_description plate
_exptl_crystal_F_000 328
_exptl_crystal_size_max 0.39
_exptl_crystal_size_mid 0.34
_exptl_crystal_size_min 0.04
_refine_diff_density_max 1.963
_refine_diff_density_min -0.710
_refine_diff_density_rms 0.169
_refine_ls_extinction_method none
_refine_ls_goodness_of_fit_ref 1.099
_refine_ls_hydrogen_treatment constr
_refine_ls_matrix_type full
_refine_ls_number_parameters 139
_refine_ls_number_reflns 2814
_refine_ls_number_restraints 0
_refine_ls_restrained_S_all 1.099
_refine_ls_R_factor_all 0.0364
_refine_ls_R_factor_gt 0.0350
_refine_ls_shift/su_max 0.000
_refine_ls_shift/su_mean 0.000
_refine_ls_structure_factor_coef Fsqd
_refine_ls_weighting_details 'w=1/[\s^2^(Fo^2^)+(0.0560P)^2^+0.5050P] where P=(Fo^2^+2Fc^2^)/3'
_refine_ls_weighting_scheme calc
_refine_ls_wR_factor_gt 0.0922
_refine_ls_wR_factor_ref 0.0937
_reflns_Friedel_coverage 0.000
_reflns_number_gt 2694
_reflns_number_total 2814
_reflns_threshold_expression 'I > 2\s(I)'
_cod_data_source_file ja5b05434_si_004.cif
_cod_data_source_block rjm_8_036c_0m
_cod_depositor_comments 'Adding full bibliography for 4124172--4124178.cif.'
_cod_database_code 4124174
_shelx_space_group_comment
;
The symmetry employed for this shelxl refinement is uniquely defined
by the following loop, which should always be used as a source of
symmetry information in preference to the above space-group names.
They are only intended as comments.
;
_olex2_refinement_description
;
1. Fixed Uiso
 At 1.2 times of:
  All C(H) groups
 At 1.5 times of:
  All C(H,H,H) groups, All O(H) groups
2.a Aromatic/amide H refined with riding coordinates:
 C3(H3), C4(H4), C6(H6), C7(H7)
2.b Idealised Me refined as rotating group:
 C2S(H2SA,H2SB,H2SC), C3S(H3SA,H3SB,H3SC)
2.c Idealised tetrahedral OH refined as rotating group:
 O2(H2)
;
_shelx_shelxl_version_number 2014/7
_olex2_submission_special_instructions 'No special instructions were received'

loop_
_space_group_symop_operation_xyz
'x, y, z'
'-x, -y, -z'

loop_
_atom_site_label
_atom_site_type_symbol
_atom_site_fract_x
_atom_site_fract_y
_atom_site_fract_z
_atom_site_U_iso_or_equiv
_atom_site_adp_type
_atom_site_occupancy
_atom_site_site_symmetry_order
_atom_site_calc_flag
_atom_site_refinement_flags_posn
_atom_site_disorder_assembly
_atom_site_disorder_group
C1 C 1.2666(7) -0.0906(5) 0.29007(19) 0.0225(6) Uani 1 1 d . . .
C2 C 1.1773(6) 0.0576(5) 0.22355(18) 0.0178(6) Uani 1 1 d . . .
C3 C 1.2626(7) 0.2261(5) 0.2136(2) 0.0238(6) Uani 1 1 d . . .
H3 H 1.3689 0.2452 0.2485 0.029 Uiso 1 1 calc R . .
C4 C 1.1899(8) 0.3649(6) 0.1520(2) 0.0283(7) Uani 1 1 d . . .
H4 H 1.2491 0.4761 0.1451 0.034 Uiso 1 1 calc R . .
C5 C 1.0284(7) 0.3391(5) 0.1000(2) 0.0276(7) Uani 1 1 d . . .
C6 C 0.9425(7) 0.1699(5) 0.1101(2) 0.0296(8) Uani 1 1 d . . .
H6 H 0.8354 0.1511 0.0755 0.036 Uiso 1 1 calc R . .
C7 C 1.0171(6) 0.0298(5) 0.1718(2) 0.0217(6) Uani 1 1 d . . .
H7 H 0.9598 -0.0826 0.1785 0.026 Uiso 1 1 calc R . .
C8 C 0.9409(7) 0.4956(5) 0.0364(2) 0.0283(7) Uani 1 1 d . A 1
I1 I 0.60599(3) 0.73131(3) 0.07315(2) 0.02247(10) Uani 1 1 d . . .
O1 O 1.3864(7) -0.0581(5) 0.3402(2) 0.0501(9) Uani 1 1 d . . .
O2 O 1.1964(5) -0.2567(4) 0.28935(15) 0.0256(5) Uani 1 1 d . . .
H2 H 1.2683 -0.3414 0.3215 0.038 Uiso 1 1 calc GR . .
S1 S 0.65954(15) 0.34036(14) 0.36918(5) 0.02419(18) Uani 1 1 d . . .
C2S C 0.8392(7) 0.4862(7) 0.4021(2) 0.0356(8) Uani 1 1 d . . .
H2SA H 0.8131 0.6106 0.3710 0.053 Uiso 1 1 calc GR . .
H2SB H 1.0072 0.4026 0.3934 0.053 Uiso 1 1 calc GR . .
H2SC H 0.7939 0.5238 0.4595 0.053 Uiso 1 1 calc GR . .
C3S C 0.7259(7) 0.1387(6) 0.4417(2) 0.0328(8) Uani 1 1 d . . .
H3SA H 0.6813 0.1994 0.4965 0.049 Uiso 1 1 calc GR . .
H3SB H 0.8960 0.0615 0.4344 0.049 Uiso 1 1 calc GR . .
H3SC H 0.6361 0.0463 0.4334 0.049 Uiso 1 1 calc GR . .
O1S O 0.3970(4) 0.4719(4) 0.39534(14) 0.0230(5) Uani 1 1 d . . .

loop_
_atom_site_aniso_label
_atom_site_aniso_U_11
_atom_site_aniso_U_22
_atom_site_aniso_U_33
_atom_site_aniso_U_23
_atom_site_aniso_U_13
_atom_site_aniso_U_12
C1 0.0307(18) 0.0185(14) 0.0196(14) 0.0036(11) -0.0069(13) -0.0086(13)
C2 0.0197(15) 0.0174(14) 0.0136(13) 0.0014(10) -0.0019(11) -0.0026(11)
C3 0.0287(17) 0.0246(15) 0.0229(15) 0.0022(12) -0.0102(13) -0.0129(13)
C4 0.041(2) 0.0280(17) 0.0272(16) 0.0078(13) -0.0117(15) -0.0246(16)
C5 0.040(2) 0.0246(16) 0.0248(16) 0.0069(12) -0.0130(14) -0.0169(15)
C6 0.040(2) 0.0278(17) 0.0322(18) 0.0115(14) -0.0195(16) -0.0213(15)
C7 0.0243(16) 0.0208(14) 0.0246(15) 0.0046(12) -0.0051(12) -0.0128(12)
C8 0.0314(19) 0.0251(16) 0.0304(17) 0.0033(13) -0.0074(15) -0.0107(14)
I1 0.01847(15) 0.01826(14) 0.02663(15) -0.00004(9) 0.00224(9) -0.00203(9)
O1 0.087(3) 0.0414(16) 0.0454(17) 0.0241(13) -0.0480(18) -0.0408(17)
O2 0.0325(14) 0.0236(11) 0.0269(12) 0.0116(9) -0.0149(10) -0.0140(10)
S1 0.0177(4) 0.0351(4) 0.0191(4) -0.0012(3) -0.0041(3) -0.0071(3)
C2S 0.0236(19) 0.052(2) 0.038(2) 0.0019(17) -0.0045(15) -0.0218(17)
C3S 0.032(2) 0.0274(17) 0.0352(19) 0.0026(14) -0.0138(15) -0.0014(14)
O1S 0.0163(11) 0.0292(12) 0.0228(11) 0.0080(9) -0.0056(9) -0.0058(9)

loop_
_atom_type_symbol
_atom_type_description
_atom_type_scat_dispersion_real
_atom_type_scat_dispersion_imag
_atom_type_scat_source
C C 0.0033 0.0016 'International Tables Vol C Tables 4.2.6.8 and 6.1.1.4'
H H 0.0000 0.0000 'International Tables Vol C Tables 4.2.6.8 and 6.1.1.4'
I I -0.4742 1.8119 'International Tables Vol C Tables 4.2.6.8 and 6.1.1.4'
O O 0.0106 0.0060 'International Tables Vol C Tables 4.2.6.8 and 6.1.1.4'
S S 0.1246 0.1234 'International Tables Vol C Tables 4.2.6.8 and 6.1.1.4'

loop_
_geom_angle_atom_site_label_1
_geom_angle_atom_site_label_2
_geom_angle_atom_site_label_3
_geom_angle
_geom_angle_site_symmetry_1
O1 C1 C2 122.8(3) .
O1 C1 O2 123.6(3) .
O2 C1 C2 113.6(3) .
C3 C2 C1 117.9(3) .
C7 C2 C1 122.1(3) .
C7 C2 C3 120.0(3) .
C2 C3 H3 119.9 .
C4 C3 C2 120.2(3) .
C4 C3 H3 119.9 .
C3 C4 H4 119.8 .
C3 C4 C5 120.3(3) .
C5 C4 H4 119.8 .
C4 C5 C6 119.5(3) .
C4 C5 C8 120.0(3) .
C6 C5 C8 120.5(3) .
C5 C6 H6 119.9 .
C7 C6 C5 120.1(3) .
C7 C6 H6 119.9 .
C2 C7 C6 120.0(3) .
C2 C7 H7 120.0 .
C6 C7 H7 120.0 .
C5 C8 I1 114.6(3) .
C8 C8 C5 126.0(5) 2_765
C8 C8 I1 119.3(4) 2_765
C1 O2 H2 109.5 .
C3S S1 C2S 98.82(19) .
O1S S1 C2S 106.01(17) .
O1S S1 C3S 104.66(17) .
S1 C2S H2SA 109.5 .
S1 C2S H2SB 109.5 .
S1 C2S H2SC 109.5 .
H2SA C2S H2SB 109.5 .
H2SA C2S H2SC 109.5 .
H2SB C2S H2SC 109.5 .
S1 C3S H3SA 109.5 .
S1 C3S H3SB 109.5 .
S1 C3S H3SC 109.5 .
H3SA C3S H3SB 109.5 .
H3SA C3S H3SC 109.5 .
H3SB C3S H3SC 109.5 .

loop_
_geom_bond_atom_site_label_1
_geom_bond_atom_site_label_2
_geom_bond_distance
_geom_bond_site_symmetry_2
C1 C2 1.497(4) .
C1 O1 1.202(4) .
C1 O2 1.320(4) .
C2 C3 1.393(4) .
C2 C7 1.389(4) .
C3 H3 0.9300 .
C3 C4 1.381(5) .
C4 H4 0.9300 .
C4 C5 1.393(5) .
C5 C6 1.399(5) .
C5 C8 1.491(5) .
C6 H6 0.9300 .
C6 C7 1.389(4) .
C7 H7 0.9300 .
C8 C8 1.325(8) 2_765
C8 I1 2.118(4) .
O2 H2 0.8200 .
S1 C2S 1.787(4) .
S1 C3S 1.780(4) .
S1 O1S 1.524(3) .
C2S H2SA 0.9600 .
C2S H2SB 0.9600 .
C2S H2SC 0.9600 .
C3S H3SA 0.9600 .
C3S H3SB 0.9600 .
C3S H3SC 0.9600 .

loop_
_geom_torsion_atom_site_label_1
_geom_torsion_atom_site_label_2
_geom_torsion_atom_site_label_3
_geom_torsion_atom_site_label_4
_geom_torsion
_geom_torsion_site_symmetry_4
C1 C2 C3 C4 178.6(3) .
C1 C2 C7 C6 -179.0(3) .
C2 C3 C4 C5 0.9(6) .
C3 C2 C7 C6 0.1(5) .
C3 C4 C5 C6 -0.8(6) .
C3 C4 C5 C8 176.9(4) .
C4 C5 C6 C7 0.4(6) .
C4 C5 C8 C8 81.0(6) 2_765
C4 C5 C8 I1 -94.9(4) .
C5 C6 C7 C2 -0.1(6) .
C6 C5 C8 C8 -101.3(6) 2_765
C6 C5 C8 I1 82.7(4) .
C7 C2 C3 C4 -0.5(5) .
C8 C5 C6 C7 -177.3(4) .
O1 C1 C2 C3 8.2(6) .
O1 C1 C2 C7 -172.7(4) .
O2 C1 C2 C3 -173.3(3) .
O2 C1 C2 C7 5.8(5) .
